data_4110006
loop_
_publ_author_name
'Constantinos J. Milios'
'Ross Inglis'
'Alina Vinslava'
'Rashmi Bagai'
'Wolfgang Wernsdorfer'
'Simon Parsons'
'Spyros P. Perlepes'
'George Christou'
'Euan K. Brechin'

_publ_contact_author_name 'Alessandro Prescimone'
_publ_section_title
;
 Toward a Magnetostructural Correlation for a Family of Mn6SMMs
;
_journal_name_full 'Journal of the American Chemical Society'
_journal_page_first 12505
_journal_page_last 12511
_journal_paper_doi 10.1021/ja0736616
_journal_volume 129
_journal_year 2007
_chemical_compound_source 'C.Milios CM2722'
_chemical_formula_moiety '[Mn6O2(MeSaO)6(EtOH)4(Ph3CCOO)2].2EtOH'
_chemical_formula_sum 'C100 H108 Mn6 N6 O24'
_chemical_formula_weight 2107.55
_space_group_IT_number 15
_symmetry_cell_setting monoclinic
_symmetry_space_group_name_Hall '-C 2yc'
_symmetry_space_group_name_H-M 'C 1 2/c 1'
_atom_sites_solution_hydrogens geom
_atom_sites_solution_primary direct
_audit_creation_date 06-11-23
_audit_creation_method CRYSTALS_ver_12.84
_cell_angle_alpha 90
_cell_angle_beta 106.8900(10)
_cell_angle_gamma 90
_cell_formula_units_Z 4
_cell_length_a 22.6018(4)
_cell_length_b 15.0024(3)
_cell_length_c 29.9529(6)
_cell_measurement_reflns_used 7046
_cell_measurement_temperature 150
_cell_measurement_theta_max 27
_cell_measurement_theta_min 2
_cell_volume 9718.4(3)
_computing_cell_refinement 'SAINT (Siemens ,1995)'
_computing_data_collection 'SMART (Siemens, 1993)'
_computing_data_reduction 'SAINT (Siemens ,1995)'
_computing_molecular_graphics 'CAMERON (Watkin et al., 1996)'
_computing_publication_material 'CRYSTALS (Betteridge et al., 2003)'
_computing_structure_refinement 'CRYSTALS (Betteridge et al., 2003)'
_computing_structure_solution 'SIR92 (Altomare et al., 1994)'
_diffrn_ambient_temperature 150
_diffrn_measured_fraction_theta_full 0.996
_diffrn_measured_fraction_theta_max 0.981
_diffrn_measurement_device_type 'Bruker SMART'
_diffrn_measurement_method '\f & \w scans'
_diffrn_radiation_monochromator graphite
_diffrn_radiation_type 'Mo K\a'
_diffrn_radiation_wavelength 0.71073
_diffrn_reflns_av_R_equivalents 0.062
_diffrn_reflns_limit_h_max 29
_diffrn_reflns_limit_h_min -31
_diffrn_reflns_limit_k_max 20
_diffrn_reflns_limit_k_min -20
_diffrn_reflns_limit_l_max 40
_diffrn_reflns_limit_l_min -42
_diffrn_reflns_number 81794
_diffrn_reflns_theta_full 28.762
_diffrn_reflns_theta_max 29.960
_diffrn_reflns_theta_min 1.652
_diffrn_standards_number 0
_exptl_absorpt_coefficient_mu 0.833
_exptl_absorpt_correction_T_max 0.83
_exptl_absorpt_correction_T_min 0.54
_exptl_absorpt_correction_type multi-scan
_exptl_absorpt_process_details 'SADABS (Siemens, 1996)'
_exptl_crystal_colour black
_exptl_crystal_density_diffrn 1.440
_exptl_crystal_description block
_exptl_crystal_F_000 4368
_exptl_crystal_recrystallization_method
;
Recrystallisation by slow evaporation of an ethanol solution.
;
_exptl_crystal_size_max 0.43
_exptl_crystal_size_mid 0.26
_exptl_crystal_size_min 0.23
_refine_diff_density_max 0.82
_refine_diff_density_min -0.50
_refine_ls_extinction_method none
_refine_ls_goodness_of_fit_ref 1.1007
_refine_ls_hydrogen_treatment noref
_refine_ls_matrix_type full
_refine_ls_number_parameters 613
_refine_ls_number_reflns 7315
_refine_ls_number_restraints 27
_refine_ls_R_factor_all 0.0850
_refine_ls_R_factor_gt 0.0394
_refine_ls_shift/su_max 0.000882
_refine_ls_structure_factor_coef F
_refine_ls_weighting_details
;
 Method, part 1, Chebychev polynomial, (Watkin, 1994, Prince, 1982) 
 [weight] = 1.0/[A~0~*T~0~(x)+A~1~*T~1~(x) ... +A~n-1~]*T~n-1~(x)] 
 where A~i~ are the Chebychev coefficients listed below and x= Fcalc/Fmax 
 Method = Robust Weighting (Prince, 1982) 
 W = [weight] * [1-(deltaF/6*sigmaF)^2^]^2^ 
 A~i~ are: 
 0.353 0.331 0.198 
;
_refine_ls_weighting_scheme calc
_refine_ls_wR_factor_all 0.0751
_refine_ls_wR_factor_gt 0.0419
_refine_ls_wR_factor_ref 0.0419
_reflns_limit_h_max 29
_reflns_limit_h_min -31
_reflns_limit_k_max 20
_reflns_limit_k_min 0
_reflns_limit_l_max 42
_reflns_limit_l_min 0
_reflns_number_gt 7315
_reflns_number_total 13846
_reflns_threshold_expression I>2.0\s(I)
_oxford_diffrn_Wilson_B_factor 0.00
_oxford_diffrn_Wilson_scale 0.00
_oxford_refine_ls_scale 0.03814(4)
_oxford_structure_analysis_title 'eb6157 in C2/c'
_cod_data_source_file ja0736616si20070712_055335_02.cif
_cod_data_source_block eb6157
_cod_original_sg_symbol_H-M 'C 1 2/c 1 '
_cod_database_code 4110006

loop_
_symmetry_equiv_pos_as_xyz
x,y,z
-x,-y,-z
x+1/2,y+1/2,z
-x+1/2,-y+1/2,-z
-x,y,-z+1/2
x,-y,z+1/2
-x+1/2,y+1/2,-z+1/2
x+1/2,-y+1/2,z+1/2

loop_
_atom_site_label
_atom_site_type_symbol
_atom_site_fract_x
_atom_site_fract_y
_atom_site_fract_z
_atom_site_U_iso_or_equiv
_atom_site_occupancy
_atom_site_adp_type
_atom_site_refinement_flags_posn
_atom_site_refinement_flags_adp
O72 O 0.28776(8) 0.67368(11) 0.01987(6) 0.0223 1.0000 Uani . .
N72 N 0.26370(10) 0.59405(14) 0.03137(7) 0.0227 1.0000 Uani . .
O1 O 0.19796(8) 0.72537(12) 0.05834(6) 0.0227 1.0000 Uani . .
N71 N 0.07932(10) 0.69243(15) 0.05856(8) 0.0265 1.0000 Uani . .
O71 O 0.09287(9) 0.62614(13) 0.03156(7) 0.0289 1.0000 Uani . .
C71 C 0.02531(12) 0.6874(2) 0.06550(10) 0.0303 1.0000 Uani . .
C61 C 0.00738(12) 0.7539(2) 0.09486(11) 0.0343 1.0000 Uani . .
C11 C 0.03365(13) 0.8399(2) 0.10167(11) 0.0364 1.0000 Uani . .
O11 O 0.07508(9) 0.86732(14) 0.08037(8) 0.0347 1.0000 Uani . .
C21 C 0.01575(15) 0.8998(3) 0.13142(14) 0.0483 1.0000 Uani . .
C31 C -0.02682(17) 0.8747(3) 0.15403(15) 0.0582 1.0000 Uani . .
C41 C -0.05255(17) 0.7909(3) 0.14785(15) 0.0576 1.0000 Uani . .
C51 C -0.03641(15) 0.7317(3) 0.11820(13) 0.0458 1.0000 Uani . .
C81 C -0.01646(14) 0.6120(2) 0.04355(12) 0.0395 1.0000 Uani . .
O73 O 0.18718(9) 0.89989(13) 0.07894(7) 0.0282 1.0000 Uani . .
N73 N 0.24828(10) 0.88925(14) 0.08171(7) 0.0239 1.0000 Uani . .
C73 C 0.28480(13) 0.95617(17) 0.09807(9) 0.0263 1.0000 Uani . .
C63 C 0.35056(13) 0.94706(18) 0.10313(9) 0.0285 1.0000 Uani . .
C13 C 0.37462(12) 0.88838(18) 0.07588(9) 0.0254 1.0000 Uani . .
O13 O 0.33669(8) 0.83974(12) 0.04124(6) 0.0239 1.0000 Uani . .
C23 C 0.43772(13) 0.8808(2) 0.08318(11) 0.0337 1.0000 Uani . .
C33 C 0.47849(14) 0.9295(2) 0.11870(12) 0.0434 1.0000 Uani . .
C43 C 0.45614(17) 0.9872(3) 0.14588(12) 0.0477 1.0000 Uani . .
C53 C 0.39335(16) 0.9965(2) 0.13821(11) 0.0391 1.0000 Uani . .
C83 C 0.25923(16) 1.0396(2) 0.11293(12) 0.0392 1.0000 Uani . .
O24 O 0.16645(9) 0.76697(14) 0.14844(7) 0.0306 1.0000 Uani . .
C24 C 0.21352(12) 0.74475(18) 0.18056(9) 0.0249 1.0000 Uani . .
C14 C 0.21338(12) 0.77061(19) 0.23090(9) 0.0267 1.0000 Uani . .
C164 C 0.17033(13) 0.6965(2) 0.23899(9) 0.0294 1.0000 Uani . .
C214 C 0.19378(14) 0.6116(2) 0.25193(10) 0.0352 1.0000 Uani . .
C204 C 0.15452(17) 0.5423(3) 0.25521(12) 0.0468 1.0000 Uani . .
C194 C 0.09147(17) 0.5564(3) 0.24467(11) 0.0513 1.0000 Uani . .
C184 C 0.06772(15) 0.6395(3) 0.23016(11) 0.0462 1.0000 Uani . .
C174 C 0.10638(13) 0.7098(2) 0.22742(10) 0.0359 1.0000 Uani . .
C94 C 0.27852(13) 0.7673(2) 0.26587(10) 0.0303 1.0000 Uani . .
C154 C 0.28765(15) 0.7404(2) 0.31175(11) 0.0388 1.0000 Uani . .
C134 C 0.34660(17) 0.7381(3) 0.34338(12) 0.0477 1.0000 Uani . .
C124 C 0.39745(15) 0.7647(3) 0.32939(13) 0.0506 1.0000 Uani . .
C114 C 0.38896(14) 0.7947(2) 0.28468(14) 0.0455 1.0000 Uani . .
C104 C 0.32984(13) 0.7962(2) 0.25286(11) 0.0335 1.0000 Uani . .
C34 C 0.18654(13) 0.8640(2) 0.23331(11) 0.0343 1.0000 Uani . .
C84 C 0.16907(16) 0.8872(3) 0.27286(13) 0.0491 1.0000 Uani . .
C74 C 0.14555(19) 0.9730(4) 0.27631(19) 0.0681 1.0000 Uani . .
C64 C 0.13899(19) 1.0337(3) 0.2413(2) 0.0720 1.0000 Uani . .
C54 C 0.15694(17) 1.0124(2) 0.20267(18) 0.0587 1.0000 Uani . .
C44 C 0.18128(15) 0.9282(2) 0.19911(13) 0.0426 1.0000 Uani . .
O14 O 0.25671(9) 0.69721(13) 0.17526(6) 0.0268 1.0000 Uani . .
O12 O 0.16354(9) 0.48980(12) 0.01615(7) 0.0289 1.0000 Uani . .
C12 C 0.20483(14) 0.42544(18) 0.03165(10) 0.0287 1.0000 Uani . .
C62 C 0.26955(13) 0.43757(18) 0.04141(10) 0.0285 1.0000 Uani . .
C72 C 0.29671(13) 0.52279(17) 0.03421(9) 0.0253 1.0000 Uani . .
C82 C 0.36094(13) 0.52561(19) 0.02928(11) 0.0316 1.0000 Uani . .
C52 C 0.30848(15) 0.3635(2) 0.05759(12) 0.0400 1.0000 Uani . .
C42 C 0.28478(18) 0.2811(2) 0.06348(15) 0.0499 1.0000 Uani . .
C32 C 0.22154(18) 0.2696(2) 0.05297(14) 0.0482 1.0000 Uani . .
C22 C 0.18214(15) 0.3399(2) 0.03743(12) 0.0382 1.0000 Uani . .
O15 O 0.21520(11) 0.56722(14) 0.11084(7) 0.0384 1.0000 Uani . U
C15 C 0.20032(18) 0.4964(2) 0.13835(12) 0.0444 1.0000 Uani . U
C25 C 0.1344(2) 0.5016(3) 0.13366(16) 0.0683 1.0000 Uani . U
O16 O 0.32802(9) 0.73172(13) 0.12094(7) 0.0286 1.0000 Uani . .
C16 C 0.38233(14) 0.6773(2) 0.12990(11) 0.0362 1.0000 Uani . .
C26 C 0.42955(16) 0.7035(3) 0.17490(13) 0.0561 1.0000 Uani . .
O10 O 0.09800(13) 0.06076(17) 0.06964(10) 0.0567 1.0000 Uani . U
C20 C 0.0274(3) 0.1755(3) 0.0367(2) 0.0883 1.0000 Uani D U
C10 C 0.0367(2) 0.0852(3) 0.0557(2) 0.0888 1.0000 Uani D U
Mn3 Mn 0.270281(17) 0.77810(2) 0.053014(13) 0.0200 1.0000 Uani . .
Mn2 Mn 0.177863(18) 0.60735(3) 0.036277(14) 0.0225 1.0000 Uani . .
Mn1 Mn 0.140295(18) 0.79312(3) 0.077808(14) 0.0231 1.0000 Uani . .
H211 H 0.0334 0.9588 0.1348 0.0594 1.0000 Uiso . .
H311 H -0.0384 0.9162 0.1746 0.0722 1.0000 Uiso . .
H411 H -0.0808 0.7739 0.1645 0.0713 1.0000 Uiso . .
H511 H -0.0551 0.6745 0.1121 0.0584 1.0000 Uiso . .
H811 H -0.0569 0.6210 0.0482 0.0597 1.0000 Uiso . .
H812 H -0.0207 0.6089 0.0110 0.0600 1.0000 Uiso . .
H813 H 0.0003 0.5563 0.0584 0.0602 1.0000 Uiso . .
H231 H 0.4534 0.8420 0.0640 0.0403 1.0000 Uiso . .
H331 H 0.5217 0.9225 0.1232 0.0501 1.0000 Uiso . .
H431 H 0.4839 1.0200 0.1698 0.0555 1.0000 Uiso . .
H531 H 0.3778 1.0378 0.1567 0.0474 1.0000 Uiso . .
H831 H 0.2831 1.0905 0.1100 0.0610 1.0000 Uiso . .
H832 H 0.2167 1.0494 0.0947 0.0610 1.0000 Uiso . .
H833 H 0.2596 1.0355 0.1456 0.0612 1.0000 Uiso . .
H2141 H 0.2365 0.6007 0.2583 0.0433 1.0000 Uiso . .
H2041 H 0.1708 0.4843 0.2649 0.0583 1.0000 Uiso . .
H1941 H 0.0645 0.5094 0.2477 0.0621 1.0000 Uiso . .
H1841 H 0.0240 0.6488 0.2231 0.0571 1.0000 Uiso . .
H1741 H 0.0897 0.7673 0.2181 0.0474 1.0000 Uiso . .
H1541 H 0.2523 0.7229 0.3223 0.0461 1.0000 Uiso . .
H1341 H 0.3515 0.7183 0.3744 0.0563 1.0000 Uiso . .
H1241 H 0.4372 0.7619 0.3511 0.0581 1.0000 Uiso . .
H1141 H 0.4235 0.8145 0.2745 0.0541 1.0000 Uiso . .
H1041 H 0.3248 0.8176 0.2214 0.0430 1.0000 Uiso . .
H841 H 0.1730 0.8437 0.2979 0.0614 1.0000 Uiso . .
H741 H 0.1348 0.9871 0.3040 0.0842 1.0000 Uiso . .
H641 H 0.1220 1.0894 0.2450 0.0871 1.0000 Uiso . .
H541 H 0.1534 1.0562 0.1783 0.0748 1.0000 Uiso . .
H441 H 0.1945 0.9140 0.1717 0.0534 1.0000 Uiso . .
H821 H 0.3879 0.4854 0.0521 0.0530 1.0000 Uiso . .
H822 H 0.3772 0.5866 0.0352 0.0530 1.0000 Uiso . .
H823 H 0.3607 0.5077 -0.0015 0.0532 1.0000 Uiso . .
H521 H 0.3525 0.3709 0.0637 0.0480 1.0000 Uiso . .
H421 H 0.3120 0.2329 0.0737 0.0583 1.0000 Uiso . .
H321 H 0.2050 0.2127 0.0566 0.0572 1.0000 Uiso . .
H221 H 0.1391 0.3322 0.0297 0.0471 1.0000 Uiso . .
H151 H 0.2238 0.5010 0.1721 0.0571 1.0000 Uiso . .
H152 H 0.2097 0.4364 0.1286 0.0575 1.0000 Uiso . .
H251 H 0.1253 0.4540 0.1519 0.1001 1.0000 Uiso . .
H252 H 0.1260 0.5595 0.1445 0.0999 1.0000 Uiso . .
H253 H 0.1121 0.4946 0.1011 0.0997 1.0000 Uiso . .
H161 H 0.3998 0.6836 0.1036 0.0472 1.0000 Uiso . .
H162 H 0.3705 0.6148 0.1322 0.0471 1.0000 Uiso . .
H261 H 0.4662 0.6687 0.1806 0.0831 1.0000 Uiso . .
H262 H 0.4404 0.7668 0.1742 0.0833 1.0000 Uiso . .
H263 H 0.4131 0.6961 0.2014 0.0828 1.0000 Uiso . .
H12 H 0.3082 0.7197 0.1404 0.0447 1.0000 Uiso . .
H50 H 0.2236 0.6093 0.1309 0.0616 1.0000 Uiso . .
H66 H 0.1000 0.0073 0.0783 0.0846 1.0000 Uiso . .
H201 H -0.0179 0.1885 0.0282 0.0952 1.0000 Uiso . .
H202 H 0.0483 0.2167 0.0619 0.0952 1.0000 Uiso . .
H203 H 0.0422 0.1798 0.0107 0.0952 1.0000 Uiso . .
H101 H 0.0189 0.0822 0.0826 0.1059 1.0000 Uiso . .
H102 H 0.0128 0.0449 0.0308 0.1059 1.0000 Uiso . .

loop_
_atom_site_aniso_label
_atom_site_aniso_U_11
_atom_site_aniso_U_22
_atom_site_aniso_U_33
_atom_site_aniso_U_23
_atom_site_aniso_U_13
_atom_site_aniso_U_12
O72 0.0245(9) 0.0178(8) 0.0249(9) 0.0005(7) 0.0073(7) -0.0057(7)
N72 0.0266(11) 0.0209(10) 0.0204(10) 0.0009(8) 0.0065(8) -0.0051(8)
O1 0.0235(9) 0.0228(9) 0.0236(9) -0.0015(7) 0.0096(7) -0.0043(7)
N71 0.0240(11) 0.0291(11) 0.0262(11) 0.0017(9) 0.0066(9) -0.0011(9)
O71 0.0237(9) 0.0314(10) 0.0335(10) -0.0054(8) 0.0112(8) -0.0075(7)
C71 0.0200(12) 0.0363(15) 0.0334(14) 0.0073(11) 0.0060(11) 0.0011(11)
C61 0.0172(12) 0.0450(17) 0.0401(16) 0.0074(13) 0.0073(12) 0.0073(11)
C11 0.0211(13) 0.0437(17) 0.0403(17) 0.0017(13) 0.0022(12) 0.0094(12)
O11 0.0266(10) 0.0321(10) 0.0441(12) -0.0003(9) 0.0081(9) 0.0063(8)
C21 0.0307(16) 0.052(2) 0.059(2) -0.0106(17) 0.0095(15) 0.0103(15)
C31 0.0372(19) 0.078(3) 0.060(2) -0.014(2) 0.0162(17) 0.0201(19)
C41 0.0331(17) 0.085(3) 0.060(2) 0.001(2) 0.0214(16) 0.0145(19)
C51 0.0281(15) 0.057(2) 0.056(2) 0.0036(17) 0.0175(15) 0.0057(14)
C81 0.0248(14) 0.0439(17) 0.0495(19) 0.0046(15) 0.0103(13) -0.0065(13)
O73 0.0257(9) 0.0252(9) 0.0331(10) 0.0012(8) 0.0078(8) -0.0005(7)
N73 0.0276(11) 0.0225(10) 0.0205(10) 0.0016(8) 0.0053(9) -0.0022(9)
C73 0.0354(14) 0.0218(12) 0.0198(12) 0.0013(9) 0.0049(10) -0.0059(10)
C63 0.0359(15) 0.0258(13) 0.0216(12) 0.0012(10) 0.0048(11) -0.0110(11)
C13 0.0272(12) 0.0263(12) 0.0206(11) 0.0057(10) 0.0035(10) -0.0095(10)
O13 0.0239(9) 0.0252(9) 0.0226(9) 0.0003(7) 0.0069(7) -0.0077(7)
C23 0.0291(14) 0.0339(15) 0.0353(15) 0.0048(12) 0.0051(12) -0.0085(11)
C33 0.0277(15) 0.0518(19) 0.0428(18) 0.0055(15) -0.0024(13) -0.0186(14)
C43 0.0444(19) 0.055(2) 0.0352(17) -0.0051(15) -0.0011(15) -0.0249(16)
C53 0.0458(18) 0.0372(16) 0.0312(15) -0.0073(13) 0.0063(13) -0.0175(14)
C83 0.0469(18) 0.0213(13) 0.0480(18) -0.0052(12) 0.0112(15) -0.0041(12)
O24 0.0269(10) 0.0387(11) 0.0254(9) 0.0011(8) 0.0064(8) 0.0016(8)
C24 0.0259(13) 0.0262(12) 0.0238(12) -0.0002(10) 0.0089(10) -0.0019(10)
C14 0.0223(12) 0.0328(14) 0.0256(12) -0.0051(11) 0.0078(10) 0.0003(10)
C164 0.0270(13) 0.0424(16) 0.0199(12) -0.0049(11) 0.0087(10) -0.0065(12)
C214 0.0343(15) 0.0441(17) 0.0258(13) 0.0024(12) 0.0065(12) -0.0102(13)
C204 0.050(2) 0.053(2) 0.0321(16) 0.0081(15) 0.0041(14) -0.0166(16)
C194 0.0456(19) 0.079(3) 0.0272(15) 0.0024(16) 0.0073(14) -0.0322(19)
C184 0.0310(16) 0.081(3) 0.0280(16) -0.0064(16) 0.0118(13) -0.0174(17)
C174 0.0278(14) 0.0555(19) 0.0256(13) -0.0068(13) 0.0095(11) -0.0043(13)
C94 0.0230(12) 0.0358(15) 0.0298(14) -0.0086(11) 0.0042(10) -0.0003(11)
C154 0.0325(15) 0.0502(19) 0.0313(15) -0.0069(13) 0.0054(12) -0.0035(13)
C134 0.0427(18) 0.060(2) 0.0308(16) -0.0081(15) -0.0045(14) 0.0007(16)
C124 0.0290(16) 0.058(2) 0.052(2) -0.0172(17) -0.0087(14) 0.0005(15)
C114 0.0265(14) 0.0499(19) 0.057(2) -0.0172(17) 0.0080(14) -0.0060(14)
C104 0.0269(13) 0.0362(15) 0.0370(15) -0.0097(12) 0.0090(11) -0.0023(11)
C34 0.0188(12) 0.0394(16) 0.0416(17) -0.0154(13) 0.0040(12) -0.0006(11)
C84 0.0333(16) 0.063(2) 0.050(2) -0.0255(18) 0.0111(15) 0.0018(16)
C74 0.041(2) 0.080(3) 0.085(3) -0.046(3) 0.022(2) 0.003(2)
C64 0.039(2) 0.050(2) 0.122(4) -0.038(3) 0.014(2) 0.0060(18)
C54 0.0354(18) 0.0367(19) 0.094(3) -0.0142(19) 0.0023(19) 0.0020(14)
C44 0.0313(16) 0.0341(16) 0.058(2) -0.0070(15) 0.0054(14) 0.0011(13)
O14 0.0277(9) 0.0294(10) 0.0249(9) 0.0010(7) 0.0101(7) 0.0033(8)
O12 0.0301(10) 0.0220(9) 0.0334(10) 0.0001(8) 0.0073(8) -0.0060(7)
C12 0.0385(15) 0.0205(12) 0.0266(13) 0.0011(10) 0.0087(12) -0.0039(11)
C62 0.0362(15) 0.0213(12) 0.0265(13) 0.0013(10) 0.0068(11) -0.0022(11)
C72 0.0287(13) 0.0243(12) 0.0215(12) -0.0006(10) 0.0050(10) -0.0021(10)
C82 0.0321(15) 0.0286(14) 0.0366(15) 0.0047(12) 0.0138(12) 0.0045(11)
C52 0.0415(17) 0.0284(14) 0.0478(19) 0.0076(13) 0.0096(15) 0.0015(13)
C42 0.052(2) 0.0250(15) 0.068(2) 0.0107(15) 0.0098(18) 0.0052(14)
C32 0.058(2) 0.0231(15) 0.059(2) 0.0089(14) 0.0100(17) -0.0075(14)
C22 0.0434(17) 0.0265(14) 0.0414(17) 0.0019(13) 0.0072(14) -0.0092(13)
O15 0.0645(15) 0.0263(10) 0.0268(10) 0.0010(8) 0.0169(10) -0.0116(10)
C15 0.055(2) 0.0387(17) 0.0374(17) 0.0062(13) 0.0108(15) -0.0064(15)
C25 0.053(2) 0.086(3) 0.055(2) 0.022(2) -0.0009(19) -0.007(2)
O16 0.0253(9) 0.0342(10) 0.0262(9) 0.0076(8) 0.0075(7) 0.0007(8)
C16 0.0332(15) 0.0446(17) 0.0334(15) 0.0082(13) 0.0137(13) 0.0067(13)
C26 0.0315(17) 0.092(3) 0.0416(19) 0.012(2) 0.0055(14) 0.0063(19)
O10 0.0514(15) 0.0414(14) 0.0715(18) 0.0020(13) 0.0087(13) 0.0168(12)
C20 0.083(3) 0.055(3) 0.097(4) 0.006(3) -0.021(3) 0.023(2)
C10 0.063(3) 0.052(2) 0.134(4) 0.010(3) 0.002(3) 0.014(2)
Mn3 0.02113(18) 0.01907(17) 0.01967(17) -0.00026(14) 0.00574(14) -0.00519(14)
Mn2 0.02345(19) 0.02025(18) 0.02496(19) -0.00044(15) 0.00903(15) -0.00572(15)
Mn1 0.02031(18) 0.02304(19) 0.02500(19) 0.00114(15) 0.00514(15) 0.00034(15)

loop_
_atom_type_symbol
_atom_type_scat_dispersion_real
_atom_type_scat_dispersion_imag
_atom_type_scat_Cromer_Mann_a1
_atom_type_scat_Cromer_Mann_b1
_atom_type_scat_Cromer_Mann_a2
_atom_type_scat_Cromer_Mann_b2
_atom_type_scat_Cromer_Mann_a3
_atom_type_scat_Cromer_Mann_b3
_atom_type_scat_Cromer_Mann_a4
_atom_type_scat_Cromer_Mann_b4
_atom_type_scat_Cromer_Mann_c
_atom_type_scat_source
C 0.0033 0.0016 2.3100 20.8439 1.0200 10.2075 1.5886 0.5687 0.8650 51.6512 0.2156 'International Tables Vol C 4.2.6.8 and 6.1.1.4'
H 0.0000 0.0000 0.4930 10.5109 0.3229 26.1257 0.1402 3.1424 0.0408 57.7998 0.0030 'International Tables Vol C 4.2.6.8 and 6.1.1.4'
N 0.0061 0.0033 12.2126 0.0057 3.1322 9.8933 2.0125 28.9975 1.1663 0.5826 -11.5290 'International Tables Vol C 4.2.6.8 and 6.1.1.4'
O 0.0106 0.0060 3.0485 13.2771 2.2868 5.7011 1.5463 0.3239 0.8670 32.9089 0.2508 'International Tables Vol C 4.2.6.8 and 6.1.1.4'
Mn 0.3368 0.7283 11.2819 5.3409 7.3573 0.3432 3.0193 17.8674 2.2441 83.7543 1.0896 'International Tables Vol C 4.2.6.8 and 6.1.1.4'

loop_
_geom_angle_atom_site_label_1
_geom_angle_site_symmetry_1
_geom_angle_atom_site_label_2
_geom_angle_atom_site_label_3
_geom_angle_site_symmetry_3
_geom_angle
_geom_angle_publ_flag
Mn3 4_565 O72 N72 . 110.23(13) yes
Mn3 4_565 O72 Mn3 . 94.93(7) yes
N72 . O72 Mn3 . 114.17(14) yes
O72 . N72 C72 . 117.7(2) yes
O72 . N72 Mn2 . 112.88(15) yes
C72 . N72 Mn2 . 129.21(18) yes
Mn3 . O1 Mn2 . 119.55(9) yes
Mn3 . O1 Mn1 . 120.18(9) yes
Mn2 . O1 Mn1 . 119.76(9) yes
O71 . N71 C71 . 115.7(2) yes
O71 . N71 Mn1 . 117.48(16) yes
C71 . N71 Mn1 . 126.5(2) yes
N71 . O71 Mn2 . 117.17(15) yes
N71 . C71 C61 . 119.6(3) yes
N71 . C71 C81 . 118.4(3) yes
C61 . C71 C81 . 122.0(3) yes
C71 . C61 C11 . 122.2(3) yes
C71 . C61 C51 . 119.6(3) yes
C11 . C61 C51 . 118.2(3) yes
C61 . C11 O11 . 122.3(3) yes
C61 . C11 C21 . 119.4(3) yes
O11 . C11 C21 . 118.3(3) yes
C11 . O11 Mn1 . 120.32(19) yes
C11 . C21 C31 . 120.5(4) yes
C11 . C21 H211 . 117.8 no
C31 . C21 H211 . 121.7 no
C21 . C31 C41 . 120.8(4) yes
C21 . C31 H311 . 119.6 no
C41 . C31 H311 . 119.6 no
C31 . C41 C51 . 119.7(4) yes
C31 . C41 H411 . 119.8 no
C51 . C41 H411 . 120.5 no
C61 . C51 C41 . 121.5(4) yes
C61 . C51 H511 . 117.1 no
C41 . C51 H511 . 121.3 no
C71 . C81 H811 . 109.4 no
C71 . C81 H812 . 110.5 no
H811 . C81 H812 . 109.5 no
C71 . C81 H813 . 109.7 no
H811 . C81 H813 . 108.1 no
H812 . C81 H813 . 109.6 no
N73 . O73 Mn1 . 116.55(15) yes
O73 . N73 C73 . 116.8(2) yes
O73 . N73 Mn3 . 116.28(15) yes
C73 . N73 Mn3 . 126.45(19) yes
N73 . C73 C63 . 118.9(2) yes
N73 . C73 C83 . 119.9(3) yes
C63 . C73 C83 . 121.1(2) yes
C73 . C63 C13 . 123.4(2) yes
C73 . C63 C53 . 119.0(3) yes
C13 . C63 C53 . 117.5(3) yes
C63 . C13 O13 . 121.0(2) yes
C63 . C13 C23 . 120.8(3) yes
O13 . C13 C23 . 118.2(3) yes
Mn2 4_565 O13 C13 . 116.43(14) yes
Mn2 4_565 O13 Mn3 . 117.02(8) yes
C13 . O13 Mn3 . 118.95(15) yes
C13 . C23 C33 . 120.0(3) yes
C13 . C23 H231 . 120.0 no
C33 . C23 H231 . 119.9 no
C23 . C33 C43 . 120.3(3) yes
C23 . C33 H331 . 118.3 no
C43 . C33 H331 . 121.4 no
C33 . C43 C53 . 120.1(3) yes
C33 . C43 H431 . 119.9 no
C53 . C43 H431 . 120.0 no
C63 . C53 C43 . 121.3(3) yes
C63 . C53 H531 . 118.6 no
C43 . C53 H531 . 120.0 no
C73 . C83 H831 . 111.3 no
C73 . C83 H832 . 111.4 no
H831 . C83 H832 . 108.7 no
C73 . C83 H833 . 110.6 no
H831 . C83 H833 . 107.7 no
H832 . C83 H833 . 106.9 no
C24 . O24 Mn1 . 139.81(18) yes
O24 . C24 C14 . 115.9(2) yes
O24 . C24 O14 . 124.8(2) yes
C14 . C24 O14 . 119.0(2) yes
C24 . C14 C164 . 98.7(2) yes
C24 . C14 C94 . 112.3(2) yes
C164 . C14 C94 . 113.1(2) yes
C24 . C14 C34 . 112.6(2) yes
C164 . C14 C34 . 112.0(2) yes
C94 . C14 C34 . 108.0(2) yes
C14 . C164 C214 . 119.8(2) yes
C14 . C164 C174 . 120.7(3) yes
C214 . C164 C174 . 118.9(3) yes
C164 . C214 C204 . 120.4(3) yes
C164 . C214 H2141 . 120.1 no
C204 . C214 H2141 . 119.5 no
C214 . C204 C194 . 120.4(4) yes
C214 . C204 H2041 . 120.4 no
C194 . C204 H2041 . 119.2 no
C204 . C194 C184 . 119.5(3) yes
C204 . C194 H1941 . 120.6 no
C184 . C194 H1941 . 119.9 no
C194 . C184 C174 . 120.8(3) yes
C194 . C184 H1841 . 118.9 no
C174 . C184 H1841 . 120.2 no
C164 . C174 C184 . 120.0(3) yes
C164 . C174 H1741 . 119.7 no
C184 . C174 H1741 . 120.3 no
C14 . C94 C154 . 121.3(3) yes
C14 . C94 C104 . 120.5(3) yes
C154 . C94 C104 . 118.0(3) yes
C94 . C154 C134 . 121.2(3) yes
C94 . C154 H1541 . 119.8 no
C134 . C154 H1541 . 119.0 no
C154 . C134 C124 . 119.9(3) yes
C154 . C134 H1341 . 119.2 no
C124 . C134 H1341 . 120.9 no
C134 . C124 C114 . 119.6(3) yes
C134 . C124 H1241 . 119.1 no
C114 . C124 H1241 . 121.3 no
C124 . C114 C104 . 120.4(3) yes
C124 . C114 H1141 . 121.0 no
C104 . C114 H1141 . 118.7 no
C114 . C104 C94 . 120.8(3) yes
C114 . C104 H1041 . 119.2 no
C94 . C104 H1041 . 120.0 no
C14 . C34 C84 . 118.6(3) yes
C14 . C34 C44 . 123.3(3) yes
C84 . C34 C44 . 118.0(3) yes
C34 . C84 C74 . 119.7(4) yes
C34 . C84 H841 . 119.9 no
C74 . C84 H841 . 120.4 no
C84 . C74 C64 . 120.9(4) yes
C84 . C74 H741 . 117.7 no
C64 . C74 H741 . 121.5 no
C74 . C64 C54 . 120.0(4) yes
C74 . C64 H641 . 117.3 no
C54 . C64 H641 . 122.7 no
C64 . C54 C44 . 119.7(4) yes
C64 . C54 H541 . 119.9 no
C44 . C54 H541 . 120.3 no
C54 . C44 C34 . 121.6(4) yes
C54 . C44 H441 . 119.2 no
C34 . C44 H441 . 119.2 no
C12 . O12 Mn2 . 122.46(17) yes
O12 . C12 C62 . 123.8(2) yes
O12 . C12 C22 . 117.4(3) yes
C62 . C12 C22 . 118.8(3) yes
C12 . C62 C72 . 122.3(2) yes
C12 . C62 C52 . 118.2(3) yes
C72 . C62 C52 . 119.5(3) yes
C62 . C72 N72 . 118.3(2) yes
C62 . C72 C82 . 119.9(2) yes
N72 . C72 C82 . 121.7(2) yes
C72 . C82 H821 . 109.7 no
C72 . C82 H822 . 109.3 no
H821 . C82 H822 . 108.8 no
C72 . C82 H823 . 110.6 no
H821 . C82 H823 . 109.1 no
H822 . C82 H823 . 109.3 no
C62 . C52 C42 . 121.5(3) yes
C62 . C52 H521 . 118.6 no
C42 . C52 H521 . 119.8 no
C52 . C42 C32 . 119.8(3) yes
C52 . C42 H421 . 119.3 no
C32 . C42 H421 . 120.8 no
C42 . C32 C22 . 120.5(3) yes
C42 . C32 H321 . 120.1 no
C22 . C32 H321 . 119.5 no
C12 . C22 C32 . 121.2(3) yes
C12 . C22 H221 . 118.1 no
C32 . C22 H221 . 120.7 no
C15 . O15 Mn2 . 133.47(19) yes
C15 . O15 H50 . 100.6 no
Mn2 . O15 H50 . 116.6 no
O15 . C15 C25 . 107.8(3) yes
O15 . C15 H151 . 112.5 no
C25 . C15 H151 . 108.9 no
O15 . C15 H152 . 113.3 no
C25 . C15 H152 . 108.8 no
H151 . C15 H152 . 105.4 no
C15 . C25 H251 . 106.7 no
C15 . C25 H252 . 108.1 no
H251 . C25 H252 . 112.7 no
C15 . C25 H253 . 108.1 no
H251 . C25 H253 . 111.1 no
H252 . C25 H253 . 109.9 no
C16 . O16 Mn3 . 127.06(17) yes
C16 . O16 H12 . 110.1 no
Mn3 . O16 H12 . 114.4 no
O16 . C16 C26 . 111.4(3) yes
O16 . C16 H161 . 108.5 no
C26 . C16 H161 . 110.3 no
O16 . C16 H162 . 108.7 no
C26 . C16 H162 . 108.8 no
H161 . C16 H162 . 109.2 no
C16 . C26 H261 . 111.7 no
C16 . C26 H262 . 110.4 no
H261 . C26 H262 . 108.8 no
C16 . C26 H263 . 111.1 no
H261 . C26 H263 . 108.1 no
H262 . C26 H263 . 106.6 no
C10 . O10 H66 . 107.9 no
C10 . C20 H201 . 107.5 no
C10 . C20 H202 . 107.4 no
H201 . C20 H202 . 107.5 no
C10 . C20 H203 . 110.0 no
H201 . C20 H203 . 111.3 no
H202 . C20 H203 . 112.8 no
C20 . C10 O10 . 112.6(4) yes
C20 . C10 H101 . 108.1 no
O10 . C10 H101 . 110.4 no
C20 . C10 H102 . 106.6 no
O10 . C10 H102 . 110.3 no
H101 . C10 H102 . 108.7 no
O16 . Mn3 O72 4_565 177.92(7) yes
O16 . Mn3 N73 . 91.21(8) yes
O72 4_565 Mn3 N73 . 90.07(8) yes
O16 . Mn3 O72 . 93.64(8) yes
O72 4_565 Mn3 O72 . 85.07(7) yes
N73 . Mn3 O72 . 175.14(8) yes
O16 . Mn3 O13 . 92.17(7) yes
O72 4_565 Mn3 O13 . 86.21(7) yes
N73 . Mn3 O13 . 88.99(8) yes
O72 . Mn3 O13 . 90.50(8) yes
O16 . Mn3 O1 . 94.96(7) yes
O72 4_565 Mn3 O1 . 86.70(7) yes
N73 . Mn3 O1 . 89.05(8) yes
O72 . Mn3 O1 . 90.86(8) yes
O13 . Mn3 O1 . 172.64(8) yes
O16 . Mn3 Mn2 . 94.35(5) yes
O72 4_565 Mn3 Mn2 . 86.45(4) yes
N73 . Mn3 Mn2 . 119.57(6) yes
O72 . Mn3 Mn2 . 60.39(5) yes
O13 . Mn3 Mn2 . 150.48(6) yes
O16 . Mn3 Mn1 . 98.32(5) yes
O72 4_565 Mn3 Mn1 . 83.75(5) yes
N73 . Mn3 Mn1 . 59.29(6) yes
O72 . Mn3 Mn1 . 120.16(5) yes
O13 . Mn3 Mn1 . 146.57(6) yes
O1 . Mn3 Mn2 . 30.53(6) yes
O1 . Mn3 Mn1 . 30.00(6) yes
Mn2 . Mn3 Mn1 . 60.359(12) yes
O15 . Mn2 O13 4_565 166.09(8) yes
O15 . Mn2 N72 . 87.35(9) yes
O13 4_565 Mn2 N72 . 79.85(7) yes
O15 . Mn2 O71 . 101.20(9) yes
O13 4_565 Mn2 O71 . 91.59(8) yes
N72 . Mn2 O71 . 171.43(9) yes
O15 . Mn2 O1 . 85.44(7) yes
O13 4_565 Mn2 O1 . 88.84(7) yes
N72 . Mn2 O1 . 88.82(8) yes
O71 . Mn2 O1 . 91.25(8) yes
O15 . Mn2 O12 . 92.76(8) yes
O13 4_565 Mn2 O12 . 92.19(8) yes
N72 . Mn2 O12 . 87.87(9) yes
O71 . Mn2 O12 . 92.26(9) yes
O1 . Mn2 O12 . 176.31(8) yes
O15 . Mn2 Mn3 . 91.09(6) yes
O13 4_565 Mn2 Mn3 . 77.79(4) yes
N72 . Mn2 Mn3 . 59.72(6) yes
O71 . Mn2 Mn3 . 118.91(6) yes
O1 . Mn2 Mn3 . 29.92(5) yes
O15 . Mn2 Mn1 . 85.03(6) yes
O13 4_565 Mn2 Mn1 . 96.28(5) yes
N72 . Mn2 Mn1 . 118.63(6) yes
O71 . Mn2 Mn1 . 62.20(6) yes
O1 . Mn2 Mn1 . 29.91(5) yes
O12 . Mn2 Mn3 . 147.14(6) yes
O12 . Mn2 Mn1 . 153.19(6) yes
Mn3 . Mn2 Mn1 . 59.664(12) yes
O24 . Mn1 N71 . 96.86(9) yes
O24 . Mn1 O73 . 98.55(8) yes
N71 . Mn1 O73 . 164.12(9) yes
O24 . Mn1 O1 . 101.42(8) yes
N71 . Mn1 O1 . 89.09(9) yes
O73 . Mn1 O1 . 91.59(8) yes
O24 . Mn1 O11 . 93.77(9) yes
N71 . Mn1 O11 . 88.64(9) yes
O73 . Mn1 O11 . 86.55(9) yes
O1 . Mn1 O11 . 164.80(9) yes
O24 . Mn1 Mn3 . 102.30(6) yes
N71 . Mn1 Mn3 . 118.23(7) yes
O73 . Mn1 Mn3 . 61.86(6) yes
O1 . Mn1 Mn3 . 29.82(5) yes
O11 . Mn1 Mn3 . 146.12(7) yes
O24 . Mn1 Mn2 . 101.53(6) yes
N71 . Mn1 Mn2 . 58.82(7) yes
O73 . Mn1 Mn2 . 121.13(6) yes
O1 . Mn1 Mn2 . 30.33(5) yes
O11 . Mn1 Mn2 . 145.20(7) yes
Mn3 . Mn1 Mn2 . 59.977(12) yes

loop_
_geom_bond_atom_site_label_1
_geom_bond_atom_site_label_2
_geom_bond_site_symmetry_2
_geom_bond_distance
_geom_bond_publ_flag
O72 Mn3 4_565 2.3120(18) yes
O72 N72 . 1.396(3) yes
O72 Mn3 . 1.9555(18) yes
N72 C72 . 1.292(3) yes
N72 Mn2 . 1.998(2) yes
O1 Mn3 . 1.8641(17) yes
O1 Mn2 . 1.8983(18) yes
O1 Mn1 . 1.8744(18) yes
N71 O71 . 1.371(3) yes
N71 C71 . 1.299(3) yes
N71 Mn1 . 2.013(2) yes
O71 Mn2 . 1.9058(19) yes
C71 C61 . 1.463(4) yes
C71 C81 . 1.498(4) yes
C61 C11 . 1.409(5) yes
C61 C51 . 1.408(4) yes
C11 O11 . 1.342(4) yes
C11 C21 . 1.406(5) yes
O11 Mn1 . 1.866(2) yes
C21 C31 . 1.380(6) yes
C21 H211 . 0.965 no
C31 C41 . 1.374(6) yes
C31 H311 . 0.964 no
C41 C51 . 1.379(6) yes
C41 H411 . 0.951 no
C51 H511 . 0.949 no
C81 H811 . 0.974 no
C81 H812 . 0.953 no
C81 H813 . 0.971 no
O73 N73 . 1.368(3) yes
O73 Mn1 . 1.9155(19) yes
N73 C73 . 1.302(3) yes
N73 Mn3 . 2.004(2) yes
C73 C63 . 1.456(4) yes
C73 C83 . 1.499(4) yes
C63 C13 . 1.413(4) yes
C63 C53 . 1.414(4) yes
C13 O13 . 1.352(3) yes
C13 C23 . 1.383(4) yes
O13 Mn2 4_565 2.3843(18) yes
O13 Mn3 . 1.8816(17) yes
C23 C33 . 1.394(4) yes
C23 H231 . 0.957 no
C33 C43 . 1.381(5) yes
C33 H331 . 0.953 no
C43 C53 . 1.377(5) yes
C43 H431 . 0.942 no
C53 H531 . 0.965 no
C83 H831 . 0.954 no
C83 H832 . 0.968 no
C83 H833 . 0.978 no
O24 C24 . 1.255(3) yes
O24 Mn1 . 2.0622(19) yes
C24 C14 . 1.558(4) yes
C24 O14 . 1.256(3) yes
C14 C164 . 1.542(4) yes
C14 C94 . 1.540(4) yes
C14 C34 . 1.537(4) yes
C164 C214 . 1.390(4) yes
C164 C174 . 1.399(4) yes
C214 C204 . 1.390(4) yes
C214 H2141 . 0.943 no
C204 C194 . 1.383(5) yes
C204 H2041 . 0.956 no
C194 C184 . 1.378(6) yes
C194 H1941 . 0.953 no
C184 C174 . 1.388(5) yes
C184 H1841 . 0.959 no
C174 H1741 . 0.950 no
C94 C154 . 1.389(4) yes
C94 C104 . 1.396(4) yes
C154 C134 . 1.393(4) yes
C154 H1541 . 0.975 no
C134 C124 . 1.391(5) yes
C134 H1341 . 0.952 no
C124 C114 . 1.373(6) yes
C124 H1241 . 0.945 no
C114 C104 . 1.398(4) yes
C114 H1141 . 0.965 no
C104 H1041 . 0.970 no
C34 C84 . 1.397(5) yes
C34 C44 . 1.386(5) yes
C84 C74 . 1.408(6) yes
C84 H841 . 0.977 no
C74 C64 . 1.366(8) yes
C74 H741 . 0.953 no
C64 C54 . 1.369(7) yes
C64 H641 . 0.939 no
C54 C44 . 1.394(5) yes
C54 H541 . 0.968 no
C44 H441 . 0.974 no
O12 C12 . 1.329(3) yes
O12 Mn2 . 1.8613(19) yes
C12 C62 . 1.418(4) yes
C12 C22 . 1.411(4) yes
C62 C72 . 1.461(4) yes
C62 C52 . 1.413(4) yes
C72 C82 . 1.502(4) yes
C82 H821 . 0.981 no
C82 H822 . 0.982 no
C82 H823 . 0.960 no
C52 C42 . 1.378(5) yes
C52 H521 . 0.965 no
C42 C32 . 1.382(5) yes
C42 H421 . 0.941 no
C32 C22 . 1.372(5) yes
C32 H321 . 0.951 no
C22 H221 . 0.939 no
O15 C15 . 1.444(4) yes
O15 Mn2 . 2.229(2) yes
O15 H50 . 0.853 no
C15 C25 . 1.458(6) yes
C15 H151 . 0.997 no
C15 H152 . 0.987 no
C25 H251 . 0.956 no
C25 H252 . 0.965 no
C25 H253 . 0.964 no
O16 C16 . 1.433(4) yes
O16 Mn3 . 2.1872(19) yes
O16 H12 . 0.850 no
C16 C26 . 1.508(5) yes
C16 H161 . 0.984 no
C16 H162 . 0.984 no
C26 H261 . 0.953 no
C26 H262 . 0.982 no
C26 H263 . 0.975 no
O10 C10 . 1.376(5) yes
O10 H66 . 0.840 no
C20 C10 . 1.461(4) yes
C20 H201 . 1.001 no
C20 H202 . 0.984 no
C20 H203 . 0.937 no
C10 H101 . 0.998 no
C10 H102 . 0.991 no
Mn3 Mn2 . 3.2509(5) yes
Mn3 Mn1 . 3.2406(5) yes
Mn2 Mn1 . 3.2634(6) yes
